data_4067702
loop_
_publ_author_name
'Romain, Charles'
'Brelot, Lydia'
'Bellemin-Laponnaz, St\'ephane'
'Dagorne, Samuel'

_publ_section_title
;
 Synthesis and Structural Characterization of a Novel Family of Titanium
 Complexes Bearing a Tridentate Bis-phenolate-N-heterocyclic Carbene
 Dianionic Ligand and Their Use in the Controlled ROP ofrac-Lactide
;
_journal_issue 5
_journal_name_full Organometallics
_journal_page_first 1191
_journal_paper_doi 10.1021/om901084n
_journal_volume 29
_journal_year 2010
_chemical_formula_moiety 'C62 H88 N4 O4 Ti'
_chemical_formula_sum 'C62 H88 N4 O4 Ti'
_chemical_formula_weight 1001.26
_chemical_name_systematic
;
 ?
;
_space_group_IT_number 14
_symmetry_cell_setting monoclinic
_symmetry_space_group_name_Hall '-P 2ybc'
_symmetry_space_group_name_H-M 'P 1 21/c 1'
_atom_sites_solution_hydrogens geom
_atom_sites_solution_primary direct
_atom_sites_solution_secondary difmap
_audit_creation_method SHELXL-97
_cell_angle_alpha 90.00
_cell_angle_beta 99.2420(10)
_cell_angle_gamma 90.00
_cell_formula_units_Z 4
_cell_length_a 14.5859(3)
_cell_length_b 24.0921(6)
_cell_length_c 17.6654(3)
_cell_measurement_reflns_used 24709
_cell_measurement_temperature 173(2)
_cell_measurement_theta_max 27.485
_cell_measurement_theta_min 0.998
_cell_volume 6127.1(2)
_computing_cell_refinement 'Denzo (Nonius B.V., 1998)'
_computing_data_collection 'Collect (Nonius B.V., 1998)'
_computing_data_reduction 'Denzo (Nonius B.V., 1998)'
_computing_molecular_graphics 'PLATON 98 (Spek, 1998)'
_computing_publication_material 'SHELXL-97 (Sheldrick, 1997)'
_computing_structure_refinement 'SHELXL-97 (Sheldrick, 1997)'
_computing_structure_solution 'SHELXS-97 (Sheldrick, 1997)'
_diffrn_ambient_temperature 173(2)
_diffrn_measured_fraction_theta_full 0.999
_diffrn_measured_fraction_theta_max 0.999
_diffrn_measurement_device_type KappaCCD
_diffrn_measurement_method 'phi and omega scans'
_diffrn_radiation_monochromator graphite
_diffrn_radiation_source 'fine-focus sealed tube'
_diffrn_radiation_type MoK\a
_diffrn_radiation_wavelength 0.71073
_diffrn_reflns_av_R_equivalents 0.0749
_diffrn_reflns_av_sigmaI/netI 0.0900
_diffrn_reflns_limit_h_max 18
_diffrn_reflns_limit_h_min -14
_diffrn_reflns_limit_k_max 31
_diffrn_reflns_limit_k_min -28
_diffrn_reflns_limit_l_max 22
_diffrn_reflns_limit_l_min -22
_diffrn_reflns_number 37607
_diffrn_reflns_theta_full 27.47
_diffrn_reflns_theta_max 27.47
_diffrn_reflns_theta_min 1.41
_exptl_absorpt_coefficient_mu 0.185
_exptl_absorpt_correction_type none
_exptl_crystal_colour red
_exptl_crystal_density_diffrn 1.085
_exptl_crystal_density_method 'not measured'
_exptl_crystal_description prism
_exptl_crystal_F_000 2168
_exptl_crystal_size_max 0.40
_exptl_crystal_size_mid 0.25
_exptl_crystal_size_min 0.20
_platon_squeeze_details
;
 The residual electron density was assigned to a molecule of the pentane
 solvent [194/4 = 48.5 e per asymmetric unit; one molecule of C5H12
 would give 42e].
;
_refine_diff_density_max 0.438
_refine_diff_density_min -0.609
_refine_diff_density_rms 0.128
_refine_ls_extinction_coef 0.0064(5)
_refine_ls_extinction_expression Fc^*^=kFc[1+0.001xFc^2^\l^3^/sin(2\q)]^-1/4^
_refine_ls_extinction_method SHELXL
_refine_ls_goodness_of_fit_ref 0.999
_refine_ls_hydrogen_treatment constr
_refine_ls_matrix_type full
_refine_ls_number_parameters 665
_refine_ls_number_reflns 14026
_refine_ls_number_restraints 0
_refine_ls_restrained_S_all 0.999
_refine_ls_R_factor_all 0.1035
_refine_ls_R_factor_gt 0.0623
_refine_ls_shift/su_max 0.000
_refine_ls_shift/su_mean 0.000
_refine_ls_structure_factor_coef Fsqd
_refine_ls_weighting_details 'calc w=1/[\s^2^(Fo^2^)+(0.1072P)^2^+0.0000P] where P=(Fo^2^+2Fc^2^)/3'
_refine_ls_weighting_scheme calc
_refine_ls_wR_factor_gt 0.1647
_refine_ls_wR_factor_ref 0.1836
_reflns_number_gt 8817
_reflns_number_total 14026
_reflns_threshold_expression I>2sigma(I)
_cod_data_source_file om901084n_si_002.cif
_cod_data_source_block charles5
_cod_depositor_comments
;
The following automatic conversions were performed:

'_symmetry_cell_setting' value 'Monoclinic' changed to 'monoclinic'
according to /home/saulius/struct/CIF-dictionaries/cif_core.dic
dictionary named 'cif_core.dic' version 2.4.1 from 2010-06-29.

Automatic conversion script
Id: cif_fix_values 1715 2011-07-08 13:25:40Z adriana 
;
_cod_original_sg_symbol_H-M 'P 21/c'
_cod_database_code 4067702

loop_
_symmetry_equiv_pos_as_xyz
'x, y, z'
'-x, y+1/2, -z+1/2'
'-x, -y, -z'
'x, -y-1/2, z-1/2'

loop_
_atom_site_label
_atom_site_type_symbol
_atom_site_fract_x
_atom_site_fract_y
_atom_site_fract_z
_atom_site_U_iso_or_equiv
_atom_site_adp_type
_atom_site_occupancy
_atom_site_symmetry_multiplicity
_atom_site_calc_flag
_atom_site_refinement_flags
C1 C 0.95185(16) 0.08209(10) 0.63644(12) 0.0252(5) Uani 1 1 d .
C2 C 0.88334(17) 0.12380(10) 0.62839(13) 0.0294(5) Uani 1 1 d .
C3 C 0.88377(17) 0.16349(10) 0.57095(13) 0.0304(6) Uani 1 1 d .
H3 H 0.8391 0.1925 0.5669 0.037 Uiso 1 1 calc R
C4 C 0.94674(16) 0.16269(10) 0.51892(13) 0.0273(5) Uani 1 1 d .
C5 C 1.00843(16) 0.11840(10) 0.52373(13) 0.0261(5) Uani 1 1 d .
H5 H 1.0490 0.1152 0.4869 0.031 Uiso 1 1 calc R
C6 C 1.01203(15) 0.07864(9) 0.58125(12) 0.0238(5) Uani 1 1 d .
C7 C 0.80964(19) 0.12508(12) 0.68203(14) 0.0405(7) Uani 1 1 d .
C8 C 0.8578(2) 0.13689(13) 0.76484(15) 0.0530(8) Uani 1 1 d .
H8A H 0.9045 0.1082 0.7809 0.080 Uiso 1 1 calc R
H8B H 0.8115 0.1367 0.7993 0.080 Uiso 1 1 calc R
H8C H 0.8881 0.1733 0.7669 0.080 Uiso 1 1 calc R
C9 C 0.75694(19) 0.06999(14) 0.67716(17) 0.0505(8) Uani 1 1 d .
H9A H 0.8006 0.0397 0.6932 0.076 Uiso 1 1 calc R
H9B H 0.7266 0.0637 0.6242 0.076 Uiso 1 1 calc R
H9C H 0.7099 0.0713 0.7110 0.076 Uiso 1 1 calc R
C10 C 0.7370(2) 0.17151(15) 0.65954(18) 0.0656(11) Uani 1 1 d .
H10A H 0.6893 0.1695 0.6927 0.098 Uiso 1 1 calc R
H10B H 0.7079 0.1666 0.6060 0.098 Uiso 1 1 calc R
H10C H 0.7678 0.2078 0.6657 0.098 Uiso 1 1 calc R
C11 C 0.95359(17) 0.20953(10) 0.46098(13) 0.0303(5) Uani 1 1 d .
C12 C 0.8852(2) 0.25588(11) 0.46714(16) 0.0474(8) Uani 1 1 d .
H12A H 0.8962 0.2711 0.5193 0.071 Uiso 1 1 calc R
H12B H 0.8218 0.2413 0.4557 0.071 Uiso 1 1 calc R
H12C H 0.8934 0.2852 0.4304 0.071 Uiso 1 1 calc R
C13 C 0.93451(19) 0.18720(11) 0.37834(13) 0.0348(6) Uani 1 1 d .
H13A H 0.8697 0.1751 0.3662 0.052 Uiso 1 1 calc R
H13B H 0.9757 0.1557 0.3735 0.052 Uiso 1 1 calc R
H13C H 0.9461 0.2166 0.3427 0.052 Uiso 1 1 calc R
C14 C 1.0523(2) 0.23385(12) 0.47700(17) 0.0477(7) Uani 1 1 d .
H14A H 1.0585 0.2629 0.4394 0.072 Uiso 1 1 calc R
H14B H 1.0976 0.2044 0.4731 0.072 Uiso 1 1 calc R
H14C H 1.0637 0.2497 0.5288 0.072 Uiso 1 1 calc R
C15 C 1.10381(15) 0.00026(9) 0.64295(12) 0.0231(5) Uani 1 1 d .
C16 C 1.13349(16) 0.02811(10) 0.52178(13) 0.0275(5) Uani 1 1 d .
H16A H 1.1748 0.0604 0.5195 0.033 Uiso 1 1 calc R
H16B H 1.0937 0.0233 0.4713 0.033 Uiso 1 1 calc R
C17 C 1.18894(17) -0.02418(10) 0.54568(12) 0.0281(5) Uani 1 1 d .
H17A H 1.1671 -0.0557 0.5116 0.034 Uiso 1 1 calc R
H17B H 1.2561 -0.0183 0.5454 0.034 Uiso 1 1 calc R
C18 C 1.21994(15) -0.07456(9) 0.67175(12) 0.0231(5) Uani 1 1 d .
C19 C 1.27917(15) -0.11017(10) 0.64053(13) 0.0261(5) Uani 1 1 d .
H19 H 1.2859 -0.1062 0.5882 0.031 Uiso 1 1 calc R
C20 C 1.32849(15) -0.15134(10) 0.68461(13) 0.0259(5) Uani 1 1 d .
C21 C 1.31696(16) -0.15548(10) 0.76094(13) 0.0272(5) Uani 1 1 d .
H21 H 1.3506 -0.1834 0.7916 0.033 Uiso 1 1 calc R
C22 C 1.25884(15) -0.12094(10) 0.79481(12) 0.0248(5) Uani 1 1 d .
C23 C 1.20904(15) -0.07903(9) 0.74904(12) 0.0226(5) Uani 1 1 d .
C24 C 1.39472(17) -0.19166(11) 0.65200(14) 0.0311(6) Uani 1 1 d .
C25 C 1.3897(2) -0.18505(12) 0.56521(15) 0.0444(7) Uani 1 1 d .
H25A H 1.4065 -0.1470 0.5536 0.067 Uiso 1 1 calc R
H25B H 1.3264 -0.1929 0.5395 0.067 Uiso 1 1 calc R
H25C H 1.4330 -0.2110 0.5470 0.067 Uiso 1 1 calc R
C26 C 1.49497(18) -0.17989(13) 0.69080(17) 0.0478(7) Uani 1 1 d .
H26A H 1.4991 -0.1831 0.7465 0.072 Uiso 1 1 calc R
H26B H 1.5127 -0.1423 0.6778 0.072 Uiso 1 1 calc R
H26C H 1.5370 -0.2068 0.6728 0.072 Uiso 1 1 calc R
C27 C 1.3709(2) -0.25172(11) 0.66864(16) 0.0428(7) Uani 1 1 d .
H27A H 1.4115 -0.2768 0.6457 0.064 Uiso 1 1 calc R
H27B H 1.3060 -0.2592 0.6467 0.064 Uiso 1 1 calc R
H27C H 1.3797 -0.2576 0.7242 0.064 Uiso 1 1 calc R
C28 C 1.24581(16) -0.12722(10) 0.87905(13) 0.0274(5) Uani 1 1 d .
C29 C 1.30474(19) -0.17473(11) 0.91986(14) 0.0398(6) Uani 1 1 d .
H29A H 1.3705 -0.1680 0.9174 0.060 Uiso 1 1 calc R
H29B H 1.2855 -0.2100 0.8946 0.060 Uiso 1 1 calc R
H29C H 1.2958 -0.1764 0.9736 0.060 Uiso 1 1 calc R
C30 C 1.14382(17) -0.13940(11) 0.88297(14) 0.0331(6) Uani 1 1 d .
H30A H 1.1355 -0.1431 0.9367 0.050 Uiso 1 1 calc R
H30B H 1.1254 -0.1741 0.8556 0.050 Uiso 1 1 calc R
H30C H 1.1052 -0.1089 0.8591 0.050 Uiso 1 1 calc R
C31 C 1.27718(19) -0.07405(11) 0.92341(14) 0.0360(6) Uani 1 1 d .
H31A H 1.2388 -0.0428 0.9013 0.054 Uiso 1 1 calc R
H31B H 1.3424 -0.0666 0.9199 0.054 Uiso 1 1 calc R
H31C H 1.2703 -0.0787 0.9773 0.054 Uiso 1 1 calc R
C32 C 0.88732(15) -0.04137(9) 0.80465(12) 0.0228(5) Uani 1 1 d .
C33 C 0.81361(16) -0.07739(10) 0.77626(12) 0.0247(5) Uani 1 1 d .
C34 C 0.72636(16) -0.06711(10) 0.79600(13) 0.0279(5) Uani 1 1 d .
H34 H 0.6760 -0.0901 0.7744 0.033 Uiso 1 1 calc R
C35 C 0.70920(16) -0.02482(10) 0.84578(13) 0.0282(5) Uani 1 1 d .
C36 C 0.78475(16) 0.00635(10) 0.87914(13) 0.0272(5) Uani 1 1 d .
H36 H 0.7766 0.0335 0.9164 0.033 Uiso 1 1 calc R
C37 C 0.87269(15) -0.00131(9) 0.85916(12) 0.0228(5) Uani 1 1 d .
C38 C 0.82811(16) -0.12582(10) 0.72314(13) 0.0281(5) Uani 1 1 d .
C39 C 0.84889(18) -0.10269(11) 0.64656(13) 0.0355(6) Uani 1 1 d .
H39A H 0.7980 -0.0783 0.6239 0.053 Uiso 1 1 calc R
H39B H 0.8549 -0.1335 0.6114 0.053 Uiso 1 1 calc R
H39C H 0.9070 -0.0815 0.6556 0.053 Uiso 1 1 calc R
C40 C 0.90787(18) -0.16290(11) 0.76175(15) 0.0352(6) Uani 1 1 d .
H40A H 0.9658 -0.1416 0.7698 0.053 Uiso 1 1 calc R
H40B H 0.9146 -0.1949 0.7287 0.053 Uiso 1 1 calc R
H40C H 0.8941 -0.1759 0.8113 0.053 Uiso 1 1 calc R
C41 C 0.74237(18) -0.16306(12) 0.70569(15) 0.0400(7) Uani 1 1 d .
H41A H 0.7242 -0.1757 0.7539 0.060 Uiso 1 1 calc R
H41B H 0.7568 -0.1953 0.6759 0.060 Uiso 1 1 calc R
H41C H 0.6912 -0.1421 0.6761 0.060 Uiso 1 1 calc R
C42 C 0.61174(17) -0.01372(11) 0.86617(15) 0.0352(6) Uani 1 1 d .
C43 C 0.53697(18) -0.04683(15) 0.81522(18) 0.0558(9) Uani 1 1 d .
H43A H 0.4763 -0.0389 0.8298 0.084 Uiso 1 1 calc R
H43B H 0.5504 -0.0866 0.8216 0.084 Uiso 1 1 calc R
H43C H 0.5362 -0.0364 0.7615 0.084 Uiso 1 1 calc R
C44 C 0.61204(19) -0.03146(12) 0.95001(16) 0.0433(7) Uani 1 1 d .
H44A H 0.6574 -0.0091 0.9840 0.065 Uiso 1 1 calc R
H44B H 0.6288 -0.0708 0.9560 0.065 Uiso 1 1 calc R
H44C H 0.5501 -0.0258 0.9634 0.065 Uiso 1 1 calc R
C45 C 0.58824(19) 0.04764(12) 0.85747(17) 0.0451(7) Uani 1 1 d .
H45A H 0.5864 0.0587 0.8039 0.068 Uiso 1 1 calc R
H45B H 0.6357 0.0694 0.8903 0.068 Uiso 1 1 calc R
H45C H 0.5275 0.0544 0.8727 0.068 Uiso 1 1 calc R
C46 C 1.02648(15) 0.04252(9) 0.86686(12) 0.0218(5) Uani 1 1 d .
C47 C 0.93716(16) 0.06826(10) 0.96030(12) 0.0279(5) Uani 1 1 d .
H47A H 0.9196 0.0467 1.0034 0.034 Uiso 1 1 calc R
H47B H 0.8899 0.0974 0.9450 0.034 Uiso 1 1 calc R
C48 C 1.03361(16) 0.09321(10) 0.98147(12) 0.0276(5) Uani 1 1 d .
H48A H 1.0306 0.1339 0.9887 0.033 Uiso 1 1 calc R
H48B H 1.0679 0.0761 1.0287 0.033 Uiso 1 1 calc R
C49 C 1.15948(15) 0.10590(9) 0.90004(12) 0.0239(5) Uani 1 1 d .
C50 C 1.20910(15) 0.13780(10) 0.95885(13) 0.0258(5) Uani 1 1 d .
H50 H 1.1897 0.1387 1.0076 0.031 Uiso 1 1 calc R
C51 C 1.28619(16) 0.16810(10) 0.94703(13) 0.0284(5) Uani 1 1 d .
C52 C 1.31245(16) 0.16467(10) 0.87454(13) 0.0308(6) Uani 1 1 d .
H52 H 1.3649 0.1855 0.8655 0.037 Uiso 1 1 calc R
C53 C 1.26627(16) 0.13246(10) 0.81467(13) 0.0277(5) Uani 1 1 d .
C54 C 1.18742(15) 0.10213(9) 0.82767(12) 0.0242(5) Uani 1 1 d .
C55 C 1.34081(17) 0.20521(10) 1.00935(13) 0.0308(6) Uani 1 1 d .
C56 C 1.30593(19) 0.19923(12) 1.08642(13) 0.0402(7) Uani 1 1 d .
H56A H 1.3098 0.1602 1.1024 0.060 Uiso 1 1 calc R
H56B H 1.2413 0.2117 1.0809 0.060 Uiso 1 1 calc R
H56C H 1.3445 0.2219 1.1252 0.060 Uiso 1 1 calc R
C57 C 1.33068(19) 0.26601(11) 0.98433(15) 0.0400(6) Uani 1 1 d .
H57A H 1.3636 0.2897 1.0249 0.060 Uiso 1 1 calc R
H57B H 1.2647 0.2761 0.9748 0.060 Uiso 1 1 calc R
H57C H 1.3572 0.2712 0.9373 0.060 Uiso 1 1 calc R
C58 C 1.44439(17) 0.19088(12) 1.02177(15) 0.0393(6) Uani 1 1 d .
H58A H 1.4531 0.1524 1.0396 0.059 Uiso 1 1 calc R
H58B H 1.4780 0.2159 1.0603 0.059 Uiso 1 1 calc R
H58C H 1.4684 0.1951 0.9734 0.059 Uiso 1 1 calc R
C59 C 1.29866(18) 0.13063(12) 0.73595(14) 0.0369(6) Uani 1 1 d .
C60 C 1.3862(2) 0.16600(14) 0.73509(16) 0.0522(8) Uani 1 1 d .
H60A H 1.4359 0.1528 0.7750 0.078 Uiso 1 1 calc R
H60B H 1.3723 0.2049 0.7448 0.078 Uiso 1 1 calc R
H60C H 1.4061 0.1628 0.6849 0.078 Uiso 1 1 calc R
C61 C 1.3233(2) 0.07046(13) 0.71781(17) 0.0504(8) Uani 1 1 d .
H61A H 1.3763 0.0580 0.7552 0.076 Uiso 1 1 calc R
H61B H 1.3396 0.0687 0.6661 0.076 Uiso 1 1 calc R
H61C H 1.2699 0.0463 0.7205 0.076 Uiso 1 1 calc R
C62 C 1.2224(2) 0.15294(14) 0.67396(15) 0.0511(8) Uani 1 1 d .
H62A H 1.2435 0.1512 0.6240 0.077 Uiso 1 1 calc R
H62B H 1.2087 0.1915 0.6856 0.077 Uiso 1 1 calc R
H62C H 1.1663 0.1304 0.6724 0.077 Uiso 1 1 calc R
N1 N 1.07675(13) 0.03455(8) 0.58403(10) 0.0240(4) Uani 1 1 d .
N2 N 1.16986(13) -0.03365(8) 0.62454(10) 0.0234(4) Uani 1 1 d .
N3 N 0.94788(13) 0.03184(8) 0.89484(10) 0.0236(4) Uani 1 1 d .
N4 N 1.07681(12) 0.07900(8) 0.91317(10) 0.0231(4) Uani 1 1 d .
O1 O 0.95964(10) 0.04581(6) 0.69478(8) 0.0252(4) Uani 1 1 d .
O2 O 1.15301(10) -0.04456(6) 0.77907(8) 0.0231(3) Uani 1 1 d .
O3 O 0.97098(10) -0.04518(6) 0.78170(8) 0.0246(4) Uani 1 1 d .
O4 O 1.13890(10) 0.07107(6) 0.77228(8) 0.0252(4) Uani 1 1 d .
Ti1 Ti 1.05834(3) 0.008253(17) 0.75725(2) 0.02099(13) Uani 1 1 d .

loop_
_atom_site_aniso_label
_atom_site_aniso_U_11
_atom_site_aniso_U_22
_atom_site_aniso_U_33
_atom_site_aniso_U_23
_atom_site_aniso_U_13
_atom_site_aniso_U_12
C1 0.0279(12) 0.0247(12) 0.0228(11) -0.0012(10) 0.0040(9) 0.0017(10)
C2 0.0320(13) 0.0312(14) 0.0262(11) -0.0017(11) 0.0085(10) 0.0088(11)
C3 0.0349(14) 0.0253(13) 0.0317(12) 0.0007(11) 0.0073(10) 0.0103(11)
C4 0.0296(13) 0.0249(13) 0.0272(12) -0.0015(10) 0.0042(10) 0.0021(10)
C5 0.0278(12) 0.0261(13) 0.0257(11) -0.0027(10) 0.0082(10) 0.0014(10)
C6 0.0251(12) 0.0219(12) 0.0245(11) -0.0020(10) 0.0042(9) 0.0027(10)
C7 0.0444(16) 0.0478(17) 0.0333(13) 0.0106(13) 0.0183(12) 0.0222(14)
C8 0.077(2) 0.052(2) 0.0359(15) 0.0039(14) 0.0249(15) 0.0238(17)
C9 0.0317(15) 0.069(2) 0.0546(17) 0.0203(16) 0.0178(13) 0.0076(15)
C10 0.068(2) 0.084(3) 0.0545(18) 0.0275(18) 0.0398(17) 0.051(2)
C11 0.0355(14) 0.0245(13) 0.0314(12) 0.0012(11) 0.0073(11) 0.0034(11)
C12 0.071(2) 0.0318(15) 0.0440(15) 0.0123(13) 0.0220(15) 0.0183(15)
C13 0.0418(15) 0.0325(14) 0.0306(12) 0.0028(11) 0.0077(11) -0.0004(12)
C14 0.0492(17) 0.0365(16) 0.0546(17) 0.0066(14) -0.0004(14) -0.0110(14)
C15 0.0229(12) 0.0205(12) 0.0264(12) 0.0003(10) 0.0056(9) 0.0007(9)
C16 0.0308(13) 0.0298(13) 0.0238(11) 0.0002(10) 0.0107(10) 0.0045(11)
C17 0.0322(13) 0.0316(14) 0.0222(11) -0.0009(10) 0.0100(10) 0.0043(11)
C18 0.0224(11) 0.0224(12) 0.0250(11) 0.0006(10) 0.0053(9) 0.0021(10)
C19 0.0270(12) 0.0271(13) 0.0256(11) -0.0024(10) 0.0088(10) -0.0002(10)
C20 0.0236(12) 0.0252(13) 0.0296(12) -0.0026(10) 0.0062(10) 0.0015(10)
C21 0.0267(12) 0.0262(13) 0.0288(12) 0.0019(10) 0.0044(10) 0.0046(10)
C22 0.0239(12) 0.0247(12) 0.0254(11) -0.0009(10) 0.0031(9) -0.0019(10)
C23 0.0221(11) 0.0201(12) 0.0262(11) -0.0023(10) 0.0054(9) -0.0016(9)
C24 0.0292(13) 0.0305(14) 0.0348(13) -0.0026(11) 0.0089(10) 0.0073(11)
C25 0.0525(18) 0.0435(17) 0.0410(15) -0.0026(13) 0.0186(13) 0.0169(14)
C26 0.0289(15) 0.0517(19) 0.0634(18) -0.0104(15) 0.0092(13) 0.0090(13)
C27 0.0502(17) 0.0299(15) 0.0500(16) -0.0044(13) 0.0133(14) 0.0094(13)
C28 0.0296(13) 0.0269(13) 0.0258(11) 0.0001(10) 0.0054(10) 0.0035(10)
C29 0.0477(16) 0.0400(16) 0.0315(13) 0.0061(12) 0.0060(12) 0.0129(13)
C30 0.0333(14) 0.0345(15) 0.0330(13) 0.0083(12) 0.0097(11) 0.0025(11)
C31 0.0400(15) 0.0395(16) 0.0282(12) -0.0055(12) 0.0039(11) 0.0008(12)
C32 0.0241(12) 0.0223(12) 0.0235(11) 0.0011(10) 0.0087(9) 0.0011(10)
C33 0.0286(12) 0.0257(13) 0.0209(10) -0.0002(10) 0.0071(9) -0.0015(10)
C34 0.0250(12) 0.0320(14) 0.0282(12) -0.0036(11) 0.0085(10) -0.0067(10)
C35 0.0249(12) 0.0323(14) 0.0293(12) -0.0025(11) 0.0101(10) -0.0009(10)
C36 0.0275(12) 0.0285(13) 0.0272(12) -0.0041(10) 0.0093(10) 0.0015(10)
C37 0.0226(11) 0.0249(12) 0.0220(11) 0.0002(10) 0.0064(9) -0.0029(9)
C38 0.0284(13) 0.0297(13) 0.0276(12) -0.0076(11) 0.0086(10) -0.0044(11)
C39 0.0373(14) 0.0424(16) 0.0282(12) -0.0048(12) 0.0095(11) -0.0009(12)
C40 0.0391(15) 0.0265(14) 0.0403(14) -0.0051(12) 0.0079(12) -0.0002(12)
C41 0.0382(15) 0.0413(16) 0.0427(14) -0.0190(13) 0.0133(12) -0.0130(13)
C42 0.0228(13) 0.0418(16) 0.0433(14) -0.0128(13) 0.0118(11) -0.0027(11)
C43 0.0228(14) 0.079(2) 0.0666(19) -0.0329(18) 0.0101(13) -0.0053(15)
C44 0.0388(15) 0.0428(17) 0.0554(17) -0.0121(14) 0.0293(14) -0.0094(13)
C45 0.0306(14) 0.0492(18) 0.0569(17) 0.0013(15) 0.0111(13) 0.0101(13)
C46 0.0207(11) 0.0202(12) 0.0249(11) 0.0009(10) 0.0044(9) 0.0012(9)
C47 0.0276(12) 0.0327(14) 0.0255(11) -0.0076(11) 0.0105(10) -0.0011(11)
C48 0.0306(13) 0.0285(13) 0.0254(11) -0.0050(10) 0.0094(10) -0.0037(11)
C49 0.0220(11) 0.0230(12) 0.0267(11) 0.0018(10) 0.0038(9) -0.0016(9)
C50 0.0257(12) 0.0272(13) 0.0245(11) -0.0012(10) 0.0042(9) -0.0009(10)
C51 0.0270(12) 0.0267(13) 0.0302(12) 0.0002(10) 0.0005(10) -0.0034(10)
C52 0.0260(12) 0.0313(14) 0.0357(13) -0.0007(11) 0.0072(10) -0.0066(11)
C53 0.0276(12) 0.0276(13) 0.0287(12) 0.0023(11) 0.0067(10) -0.0020(10)
C54 0.0240(12) 0.0222(12) 0.0265(11) -0.0005(10) 0.0046(9) 0.0006(10)
C55 0.0292(13) 0.0308(14) 0.0315(12) -0.0015(11) 0.0015(10) -0.0034(11)
C56 0.0421(16) 0.0453(17) 0.0316(13) -0.0061(12) 0.0013(12) -0.0127(13)
C57 0.0427(16) 0.0367(15) 0.0389(14) -0.0016(13) 0.0010(12) -0.0045(13)
C58 0.0301(14) 0.0407(16) 0.0448(15) 0.0041(13) -0.0008(12) -0.0057(12)
C59 0.0346(14) 0.0464(17) 0.0319(13) -0.0034(12) 0.0125(11) -0.0131(12)
C60 0.0535(18) 0.069(2) 0.0381(15) -0.0060(15) 0.0212(14) -0.0309(17)
C61 0.0441(17) 0.058(2) 0.0548(17) -0.0201(16) 0.0257(14) -0.0165(15)
C62 0.0539(18) 0.066(2) 0.0328(14) 0.0092(15) 0.0046(13) -0.0223(17)
N1 0.0256(10) 0.0252(11) 0.0230(9) -0.0013(8) 0.0096(8) 0.0030(8)
N2 0.0261(10) 0.0246(10) 0.0212(9) 0.0013(8) 0.0086(8) 0.0031(8)
N3 0.0258(10) 0.0229(10) 0.0242(9) -0.0047(8) 0.0102(8) -0.0031(8)
N4 0.0223(10) 0.0251(11) 0.0231(9) -0.0024(8) 0.0072(8) -0.0011(8)
O1 0.0253(8) 0.0267(9) 0.0252(8) 0.0042(7) 0.0088(6) 0.0050(7)
O2 0.0249(8) 0.0225(8) 0.0236(8) 0.0000(7) 0.0093(6) 0.0040(7)
O3 0.0246(8) 0.0222(8) 0.0289(8) -0.0024(7) 0.0099(7) 0.0012(7)
O4 0.0275(8) 0.0253(9) 0.0241(8) -0.0039(7) 0.0086(7) -0.0038(7)
Ti1 0.0213(2) 0.0212(2) 0.0218(2) -0.00098(17) 0.00748(16) 0.00122(17)

loop_
_atom_type_symbol
_atom_type_description
_atom_type_scat_dispersion_real
_atom_type_scat_dispersion_imag
_atom_type_scat_source
C C 0.0033 0.0016 'International Tables Vol C Tables 4.2.6.8 and 6.1.1.4'
H H 0.0000 0.0000 'International Tables Vol C Tables 4.2.6.8 and 6.1.1.4'
N N 0.0061 0.0033 'International Tables Vol C Tables 4.2.6.8 and 6.1.1.4'
O O 0.0106 0.0060 'International Tables Vol C Tables 4.2.6.8 and 6.1.1.4'
Ti Ti 0.2776 0.4457 'International Tables Vol C Tables 4.2.6.8 and 6.1.1.4'

loop_
_geom_angle_atom_site_label_1
_geom_angle_atom_site_label_2
_geom_angle_atom_site_label_3
_geom_angle
O1 C1 C2 120.90(19)
O1 C1 C6 120.4(2)
C2 C1 C6 118.7(2)
C3 C2 C1 118.5(2)
C3 C2 C7 121.2(2)
C1 C2 C7 120.3(2)
C2 C3 C4 123.2(2)
C2 C3 H3 118.4
C4 C3 H3 118.4
C5 C4 C3 117.2(2)
C5 C4 C11 119.6(2)
C3 C4 C11 123.1(2)
C4 C5 C6 121.4(2)
C4 C5 H5 119.3
C6 C5 H5 119.3
C5 C6 C1 120.5(2)
C5 C6 N1 119.23(18)
C1 C6 N1 120.25(19)
C9 C7 C2 110.0(2)
C9 C7 C8 111.2(2)
C2 C7 C8 109.2(2)
C9 C7 C10 107.2(2)
C2 C7 C10 111.9(2)
C8 C7 C10 107.4(2)
C7 C8 H8A 109.5
C7 C8 H8B 109.5
H8A C8 H8B 109.5
C7 C8 H8C 109.5
H8A C8 H8C 109.5
H8B C8 H8C 109.5
C7 C9 H9A 109.5
C7 C9 H9B 109.5
H9A C9 H9B 109.5
C7 C9 H9C 109.5
H9A C9 H9C 109.5
H9B C9 H9C 109.5
C7 C10 H10A 109.5
C7 C10 H10B 109.5
H10A C10 H10B 109.5
C7 C10 H10C 109.5
H10A C10 H10C 109.5
H10B C10 H10C 109.5
C12 C11 C4 112.33(19)
C12 C11 C14 108.3(2)
C4 C11 C14 108.4(2)
C12 C11 C13 107.8(2)
C4 C11 C13 110.7(2)
C14 C11 C13 109.2(2)
C11 C12 H12A 109.5
C11 C12 H12B 109.5
H12A C12 H12B 109.5
C11 C12 H12C 109.5
H12A C12 H12C 109.5
H12B C12 H12C 109.5
C11 C13 H13A 109.5
C11 C13 H13B 109.5
H13A C13 H13B 109.5
C11 C13 H13C 109.5
H13A C13 H13C 109.5
H13B C13 H13C 109.5
C11 C14 H14A 109.5
C11 C14 H14B 109.5
H14A C14 H14B 109.5
C11 C14 H14C 109.5
H14A C14 H14C 109.5
H14B C14 H14C 109.5
N1 C15 N2 108.72(18)
N1 C15 Ti1 123.85(15)
N2 C15 Ti1 126.91(16)
N1 C16 C17 102.45(17)
N1 C16 H16A 111.3
C17 C16 H16A 111.3
N1 C16 H16B 111.3
C17 C16 H16B 111.3
H16A C16 H16B 109.2
N2 C17 C16 102.54(17)
N2 C17 H17A 111.3
C16 C17 H17A 111.3
N2 C17 H17B 111.3
C16 C17 H17B 111.3
H17A C17 H17B 109.2
C19 C18 C23 120.8(2)
C19 C18 N2 119.32(19)
C23 C18 N2 119.86(19)
C20 C19 C18 121.1(2)
C20 C19 H19 119.5
C18 C19 H19 119.5
C19 C20 C21 117.6(2)
C19 C20 C24 122.6(2)
C21 C20 C24 119.8(2)
C20 C21 C22 123.5(2)
C20 C21 H21 118.2
C22 C21 H21 118.2
C21 C22 C23 118.2(2)
C21 C22 C28 122.4(2)
C23 C22 C28 119.34(19)
O2 C23 C18 120.77(19)
O2 C23 C22 120.47(19)
C18 C23 C22 118.76(19)
C27 C24 C25 108.4(2)
C27 C24 C26 108.6(2)
C25 C24 C26 108.4(2)
C27 C24 C20 110.38(19)
C25 C24 C20 112.1(2)
C26 C24 C20 108.9(2)
C24 C25 H25A 109.5
C24 C25 H25B 109.5
H25A C25 H25B 109.5
C24 C25 H25C 109.5
H25A C25 H25C 109.5
H25B C25 H25C 109.5
C24 C26 H26A 109.5
C24 C26 H26B 109.5
H26A C26 H26B 109.5
C24 C26 H26C 109.5
H26A C26 H26C 109.5
H26B C26 H26C 109.5
C24 C27 H27A 109.5
C24 C27 H27B 109.5
H27A C27 H27B 109.5
C24 C27 H27C 109.5
H27A C27 H27C 109.5
H27B C27 H27C 109.5
C30 C28 C31 110.5(2)
C30 C28 C22 109.58(19)
C31 C28 C22 109.85(19)
C30 C28 C29 108.1(2)
C31 C28 C29 106.5(2)
C22 C28 C29 112.33(19)
C28 C29 H29A 109.5
C28 C29 H29B 109.5
H29A C29 H29B 109.5
C28 C29 H29C 109.5
H29A C29 H29C 109.5
H29B C29 H29C 109.5
C28 C30 H30A 109.5
C28 C30 H30B 109.5
H30A C30 H30B 109.5
C28 C30 H30C 109.5
H30A C30 H30C 109.5
H30B C30 H30C 109.5
C28 C31 H31A 109.5
C28 C31 H31B 109.5
H31A C31 H31B 109.5
C28 C31 H31C 109.5
H31A C31 H31C 109.5
H31B C31 H31C 109.5
O3 C32 C37 119.8(2)
O3 C32 C33 121.74(19)
C37 C32 C33 118.43(19)
C34 C33 C32 118.4(2)
C34 C33 C38 120.6(2)
C32 C33 C38 120.93(19)
C35 C34 C33 123.4(2)
C35 C34 H34 118.3
C33 C34 H34 118.3
C36 C35 C34 117.0(2)
C36 C35 C42 120.4(2)
C34 C35 C42 122.6(2)
C35 C36 C37 121.4(2)
C35 C36 H36 119.3
C37 C36 H36 119.3
C36 C37 C32 120.8(2)
C36 C37 N3 119.27(19)
C32 C37 N3 119.97(19)
C41 C38 C33 112.40(19)
C41 C38 C40 106.5(2)
C33 C38 C40 109.87(19)
C41 C38 C39 107.8(2)
C33 C38 C39 109.2(2)
C40 C38 C39 111.04(19)
C38 C39 H39A 109.5
C38 C39 H39B 109.5
H39A C39 H39B 109.5
C38 C39 H39C 109.5
H39A C39 H39C 109.5
H39B C39 H39C 109.5
C38 C40 H40A 109.5
C38 C40 H40B 109.5
H40A C40 H40B 109.5
C38 C40 H40C 109.5
H40A C40 H40C 109.5
H40B C40 H40C 109.5
C38 C41 H41A 109.5
C38 C41 H41B 109.5
H41A C41 H41B 109.5
C38 C41 H41C 109.5
H41A C41 H41C 109.5
H41B C41 H41C 109.5
C45 C42 C43 108.7(2)
C45 C42 C44 109.4(2)
C43 C42 C44 108.3(2)
C45 C42 C35 110.2(2)
C43 C42 C35 111.7(2)
C44 C42 C35 108.4(2)
C42 C43 H43A 109.5
C42 C43 H43B 109.5
H43A C43 H43B 109.5
C42 C43 H43C 109.5
H43A C43 H43C 109.5
H43B C43 H43C 109.5
C42 C44 H44A 109.5
C42 C44 H44B 109.5
H44A C44 H44B 109.5
C42 C44 H44C 109.5
H44A C44 H44C 109.5
H44B C44 H44C 109.5
C42 C45 H45A 109.5
C42 C45 H45B 109.5
H45A C45 H45B 109.5
C42 C45 H45C 109.5
H45A C45 H45C 109.5
H45B C45 H45C 109.5
N4 C46 N3 108.53(18)
N4 C46 Ti1 127.32(15)
N3 C46 Ti1 124.02(16)
N3 C47 C48 102.53(17)
N3 C47 H47A 111.3
C48 C47 H47A 111.3
N3 C47 H47B 111.3
C48 C47 H47B 111.3
H47A C47 H47B 109.2
N4 C48 C47 101.84(17)
N4 C48 H48A 111.4
C47 C48 H48A 111.4
N4 C48 H48B 111.4
C47 C48 H48B 111.4
H48A C48 H48B 109.3
C50 C49 C54 121.4(2)
C50 C49 N4 118.79(19)
C54 C49 N4 119.78(19)
C51 C50 C49 120.9(2)
C51 C50 H50 119.5
C49 C50 H50 119.5
C50 C51 C52 117.1(2)
C50 C51 C55 122.6(2)
C52 C51 C55 120.3(2)
C53 C52 C51 123.9(2)
C53 C52 H52 118.0
C51 C52 H52 118.0
C52 C53 C54 118.1(2)
C52 C53 C59 121.3(2)
C54 C53 C59 120.5(2)
O4 C54 C49 120.26(19)
O4 C54 C53 121.23(19)
C49 C54 C53 118.5(2)
C57 C55 C58 107.7(2)
C57 C55 C56 108.4(2)
C58 C55 C56 108.2(2)
C57 C55 C51 109.6(2)
C58 C55 C51 110.9(2)
C56 C55 C51 111.9(2)
C55 C56 H56A 109.5
C55 C56 H56B 109.5
H56A C56 H56B 109.5
C55 C56 H56C 109.5
H56A C56 H56C 109.5
H56B C56 H56C 109.5
C55 C57 H57A 109.5
C55 C57 H57B 109.5
H57A C57 H57B 109.5
C55 C57 H57C 109.5
H57A C57 H57C 109.5
H57B C57 H57C 109.5
C55 C58 H58A 109.5
C55 C58 H58B 109.5
H58A C58 H58B 109.5
C55 C58 H58C 109.5
H58A C58 H58C 109.5
H58B C58 H58C 109.5
C62 C59 C60 107.9(2)
C62 C59 C53 110.1(2)
C60 C59 C53 111.7(2)
C62 C59 C61 110.5(2)
C60 C59 C61 107.3(2)
C53 C59 C61 109.3(2)
C59 C60 H60A 109.5
C59 C60 H60B 109.5
H60A C60 H60B 109.5
C59 C60 H60C 109.5
H60A C60 H60C 109.5
H60B C60 H60C 109.5
C59 C61 H61A 109.5
C59 C61 H61B 109.5
H61A C61 H61B 109.5
C59 C61 H61C 109.5
H61A C61 H61C 109.5
H61B C61 H61C 109.5
C59 C62 H62A 109.5
C59 C62 H62B 109.5
H62A C62 H62B 109.5
C59 C62 H62C 109.5
H62A C62 H62C 109.5
H62B C62 H62C 109.5
C15 N1 C6 126.99(18)
C15 N1 C16 112.41(18)
C6 N1 C16 119.98(17)
C15 N2 C18 127.12(17)
C15 N2 C17 112.61(18)
C18 N2 C17 120.27(17)
C46 N3 C37 126.02(18)
C46 N3 C47 112.16(18)
C37 N3 C47 120.63(17)
C46 N4 C49 126.67(18)
C46 N4 C48 112.64(17)
C49 N4 C48 120.56(18)
C1 O1 Ti1 136.06(14)
C23 O2 Ti1 145.13(14)
C32 O3 Ti1 133.69(14)
C54 O4 Ti1 141.77(13)
O2 Ti1 O1 155.48(7)
O2 Ti1 O4 95.34(7)
O1 Ti1 O4 95.48(7)
O2 Ti1 O3 89.55(7)
O1 Ti1 O3 88.94(7)
O4 Ti1 O3 157.20(6)
O2 Ti1 C46 108.89(7)
O1 Ti1 C46 94.84(7)
O4 Ti1 C46 78.14(7)
O3 Ti1 C46 79.21(7)
O2 Ti1 C15 79.11(7)
O1 Ti1 C15 79.80(7)
O4 Ti1 C15 85.90(7)
O3 Ti1 C15 116.90(7)
C46 Ti1 C15 162.64(8)

loop_
_geom_bond_atom_site_label_1
_geom_bond_atom_site_label_2
_geom_bond_distance
C1 O1 1.342(3)
C1 C2 1.408(3)
C1 C6 1.415(3)
C2 C3 1.395(3)
C2 C7 1.543(3)
C3 C4 1.400(3)
C3 H3 0.9500
C4 C5 1.390(3)
C4 C11 1.538(3)
C5 C6 1.391(3)
C5 H5 0.9500
C6 N1 1.417(3)
C7 C9 1.529(4)
C7 C8 1.544(4)
C7 C10 1.548(4)
C8 H8A 0.9800
C8 H8B 0.9800
C8 H8C 0.9800
C9 H9A 0.9800
C9 H9B 0.9800
C9 H9C 0.9800
C10 H10A 0.9800
C10 H10B 0.9800
C10 H10C 0.9800
C11 C12 1.512(3)
C11 C14 1.538(4)
C11 C13 1.539(3)
C12 H12A 0.9800
C12 H12B 0.9800
C12 H12C 0.9800
C13 H13A 0.9800
C13 H13B 0.9800
C13 H13C 0.9800
C14 H14A 0.9800
C14 H14B 0.9800
C14 H14C 0.9800
C15 N1 1.338(3)
C15 N2 1.342(3)
C15 Ti1 2.233(2)
C16 N1 1.487(3)
C16 C17 1.520(3)
C16 H16A 0.9900
C16 H16B 0.9900
C17 N2 1.481(3)
C17 H17A 0.9900
C17 H17B 0.9900
C18 C19 1.393(3)
C18 C23 1.404(3)
C18 N2 1.416(3)
C19 C20 1.388(3)
C19 H19 0.9500
C20 C21 1.389(3)
C20 C24 1.545(3)
C21 C22 1.390(3)
C21 H21 0.9500
C22 C23 1.419(3)
C22 C28 1.538(3)
C23 O2 1.333(3)
C24 C27 1.528(4)
C24 C25 1.532(3)
C24 C26 1.538(4)
C25 H25A 0.9800
C25 H25B 0.9800
C25 H25C 0.9800
C26 H26A 0.9800
C26 H26B 0.9800
C26 H26C 0.9800
C27 H27A 0.9800
C27 H27B 0.9800
C27 H27C 0.9800
C28 C30 1.529(3)
C28 C31 1.533(3)
C28 C29 1.539(3)
C29 H29A 0.9800
C29 H29B 0.9800
C29 H29C 0.9800
C30 H30A 0.9800
C30 H30B 0.9800
C30 H30C 0.9800
C31 H31A 0.9800
C31 H31B 0.9800
C31 H31C 0.9800
C32 O3 1.349(2)
C32 C37 1.404(3)
C32 C33 1.410(3)
C33 C34 1.395(3)
C33 C38 1.533(3)
C34 C35 1.395(3)
C34 H34 0.9500
C35 C36 1.385(3)
C35 C42 1.545(3)
C36 C37 1.396(3)
C36 H36 0.9500
C37 N3 1.420(3)
C38 C41 1.530(3)
C38 C40 1.537(3)
C38 C39 1.538(3)
C39 H39A 0.9800
C39 H39B 0.9800
C39 H39C 0.9800
C40 H40A 0.9800
C40 H40B 0.9800
C40 H40C 0.9800
C41 H41A 0.9800
C41 H41B 0.9800
C41 H41C 0.9800
C42 C45 1.520(4)
C42 C43 1.523(4)
C42 C44 1.541(4)
C43 H43A 0.9800
C43 H43B 0.9800
C43 H43C 0.9800
C44 H44A 0.9800
C44 H44B 0.9800
C44 H44C 0.9800
C45 H45A 0.9800
C45 H45B 0.9800
C45 H45C 0.9800
C46 N4 1.337(3)
C46 N3 1.344(3)
C46 Ti1 2.222(2)
C47 N3 1.480(3)
C47 C48 1.520(3)
C47 H47A 0.9900
C47 H47B 0.9900
C48 N4 1.488(3)
C48 H48A 0.9900
C48 H48B 0.9900
C49 C50 1.397(3)
C49 C54 1.406(3)
C49 N4 1.421(3)
C50 C51 1.384(3)
C50 H50 0.9500
C51 C52 1.397(3)
C51 C55 1.538(3)
C52 C53 1.395(3)
C52 H52 0.9500
C53 C54 1.412(3)
C53 C59 1.540(3)
C54 O4 1.340(3)
C55 C57 1.530(4)
C55 C58 1.531(3)
C55 C56 1.535(3)
C56 H56A 0.9800
C56 H56B 0.9800
C56 H56C 0.9800
C57 H57A 0.9800
C57 H57B 0.9800
C57 H57C 0.9800
C58 H58A 0.9800
C58 H58B 0.9800
C58 H58C 0.9800
C59 C62 1.527(4)
C59 C60 1.537(3)
C59 C61 1.540(4)
C60 H60A 0.9800
C60 H60B 0.9800
C60 H60C 0.9800
C61 H61A 0.9800
C61 H61B 0.9800
C61 H61C 0.9800
C62 H62A 0.9800
C62 H62B 0.9800
C62 H62C 0.9800
O1 Ti1 1.8971(15)
O2 Ti1 1.8718(15)
O3 Ti1 1.9089(15)
O4 Ti1 1.9083(15)

loop_
_geom_torsion_atom_site_label_1
_geom_torsion_atom_site_label_2
_geom_torsion_atom_site_label_3
_geom_torsion_atom_site_label_4
_geom_torsion
O1 C1 C2 C3 174.2(2)
C6 C1 C2 C3 -6.5(3)
O1 C1 C2 C7 -6.0(4)
C6 C1 C2 C7 173.3(2)
C1 C2 C3 C4 2.6(4)
C7 C2 C3 C4 -177.3(2)
C2 C3 C4 C5 3.0(4)
C2 C3 C4 C11 -173.6(2)
C3 C4 C5 C6 -4.5(3)
C11 C4 C5 C6 172.2(2)
C4 C5 C6 C1 0.5(4)
C4 C5 C6 N1 -179.4(2)
O1 C1 C6 C5 -175.6(2)
C2 C1 C6 C5 5.1(3)
O1 C1 C6 N1 4.4(3)
C2 C1 C6 N1 -174.9(2)
C3 C2 C7 C9 123.0(3)
C1 C2 C7 C9 -56.8(3)
C3 C2 C7 C8 -114.7(3)
C1 C2 C7 C8 65.5(3)
C3 C2 C7 C10 4.0(4)
C1 C2 C7 C10 -175.8(3)
C5 C4 C11 C12 -176.4(2)
C3 C4 C11 C12 0.1(3)
C5 C4 C11 C14 -56.7(3)
C3 C4 C11 C14 119.8(3)
C5 C4 C11 C13 63.1(3)
C3 C4 C11 C13 -120.4(2)
N1 C16 C17 N2 -10.5(2)
C23 C18 C19 C20 0.5(3)
N2 C18 C19 C20 -179.1(2)
C18 C19 C20 C21 -0.3(3)
C18 C19 C20 C24 179.9(2)
C19 C20 C21 C22 0.3(4)
C24 C20 C21 C22 180.0(2)
C20 C21 C22 C23 -0.4(4)
C20 C21 C22 C28 178.7(2)
C19 C18 C23 O2 179.3(2)
N2 C18 C23 O2 -1.0(3)
C19 C18 C23 C22 -0.6(3)
N2 C18 C23 C22 179.0(2)
C21 C22 C23 O2 -179.4(2)
C28 C22 C23 O2 1.5(3)
C21 C22 C23 C18 0.5(3)
C28 C22 C23 C18 -178.6(2)
C19 C20 C24 C27 -127.7(3)
C21 C20 C24 C27 52.5(3)
C19 C20 C24 C25 -6.8(3)
C21 C20 C24 C25 173.4(2)
C19 C20 C24 C26 113.1(3)
C21 C20 C24 C26 -66.6(3)
C21 C22 C28 C30 -119.4(2)
C23 C22 C28 C30 59.7(3)
C21 C22 C28 C31 119.1(2)
C23 C22 C28 C31 -61.9(3)
C21 C22 C28 C29 0.8(3)
C23 C22 C28 C29 179.8(2)
O3 C32 C33 C34 -173.0(2)
C37 C32 C33 C34 8.1(3)
O3 C32 C33 C38 5.4(3)
C37 C32 C33 C38 -173.6(2)
C32 C33 C34 C35 -3.6(4)
C38 C33 C34 C35 178.0(2)
C33 C34 C35 C36 -3.0(4)
C33 C34 C35 C42 179.3(2)
C34 C35 C36 C37 5.0(4)
C42 C35 C36 C37 -177.2(2)
C35 C36 C37 C32 -0.4(4)
C35 C36 C37 N3 179.8(2)
O3 C32 C37 C36 174.8(2)
C33 C32 C37 C36 -6.2(3)
O3 C32 C37 N3 -5.4(3)
C33 C32 C37 N3 173.53(19)
C34 C33 C38 C41 -7.5(3)
C32 C33 C38 C41 174.2(2)
C34 C33 C38 C40 -126.0(2)
C32 C33 C38 C40 55.7(3)
C34 C33 C38 C39 112.0(2)
C32 C33 C38 C39 -66.3(3)
C36 C35 C42 C45 51.1(3)
C34 C35 C42 C45 -131.2(3)
C36 C35 C42 C43 172.1(2)
C34 C35 C42 C43 -10.2(4)
C36 C35 C42 C44 -68.7(3)
C34 C35 C42 C44 109.0(3)
N3 C47 C48 N4 14.2(2)
C54 C49 C50 C51 1.8(3)
N4 C49 C50 C51 -175.2(2)
C49 C50 C51 C52 -0.8(3)
C49 C50 C51 C55 177.9(2)
C50 C51 C52 C53 -0.6(4)
C55 C51 C52 C53 -179.4(2)
C51 C52 C53 C54 1.0(4)
C51 C52 C53 C59 179.8(2)
C50 C49 C54 O4 179.7(2)
N4 C49 C54 O4 -3.3(3)
C50 C49 C54 C53 -1.4(3)
N4 C49 C54 C53 175.6(2)
C52 C53 C54 O4 178.9(2)
C59 C53 C54 O4 0.0(3)
C52 C53 C54 C49 0.0(3)
C59 C53 C54 C49 -178.8(2)
C50 C51 C55 C57 -114.1(3)
C52 C51 C55 C57 64.6(3)
C50 C51 C55 C58 127.0(2)
C52 C51 C55 C58 -54.2(3)
C50 C51 C55 C56 6.1(3)
C52 C51 C55 C56 -175.1(2)
C52 C53 C59 C62 -118.0(3)
C54 C53 C59 C62 60.8(3)
C52 C53 C59 C60 1.9(3)
C54 C53 C59 C60 -179.3(2)
C52 C53 C59 C61 120.5(3)
C54 C53 C59 C61 -60.7(3)
N2 C15 N1 C6 -176.4(2)
Ti1 C15 N1 C6 -4.2(3)
N2 C15 N1 C16 -5.6(3)
Ti1 C15 N1 C16 166.67(15)
C5 C6 N1 C15 164.4(2)
C1 C6 N1 C15 -15.6(3)
C5 C6 N1 C16 -5.8(3)
C1 C6 N1 C16 174.2(2)
C17 C16 N1 C15 10.5(3)
C17 C16 N1 C6 -177.94(19)
N1 C15 N2 C18 177.1(2)
Ti1 C15 N2 C18 5.2(3)
N1 C15 N2 C17 -2.2(3)
Ti1 C15 N2 C17 -174.12(16)
C19 C18 N2 C15 173.2(2)
C23 C18 N2 C15 -6.5(3)
C19 C18 N2 C17 -7.6(3)
C23 C18 N2 C17 172.8(2)
C16 C17 N2 C15 8.5(2)
C16 C17 N2 C18 -170.89(19)
N4 C46 N3 C37 174.7(2)
Ti1 C46 N3 C37 -1.5(3)
N4 C46 N3 C47 7.2(3)
Ti1 C46 N3 C47 -169.00(16)
C36 C37 N3 C46 -157.7(2)
C32 C37 N3 C46 22.6(3)
C36 C37 N3 C47 8.8(3)
C32 C37 N3 C47 -170.9(2)
C48 C47 N3 C46 -14.0(3)
C48 C47 N3 C37 177.77(19)
N3 C46 N4 C49 -172.5(2)
Ti1 C46 N4 C49 3.5(3)
N3 C46 N4 C48 3.3(3)
Ti1 C46 N4 C48 179.31(15)
C50 C49 N4 C46 -172.4(2)
C54 C49 N4 C46 10.5(3)
C50 C49 N4 C48 12.0(3)
C54 C49 N4 C48 -165.1(2)
C47 C48 N4 C46 -11.6(2)
C47 C48 N4 C49 164.5(2)
C2 C1 O1 Ti1 -145.26(19)
C6 C1 O1 Ti1 35.5(3)
C18 C23 O2 Ti1 13.8(4)
C22 C23 O2 Ti1 -166.21(18)
C37 C32 O3 Ti1 -41.3(3)
C33 C32 O3 Ti1 139.83(18)
C49 C54 O4 Ti1 -26.1(3)
C53 C54 O4 Ti1 155.08(18)
C23 O2 Ti1 O1 18.8(3)
C23 O2 Ti1 O4 -97.0(2)
C23 O2 Ti1 O3 105.3(2)
C23 O2 Ti1 C46 -176.3(2)
C23 O2 Ti1 C15 -12.3(2)
C1 O1 Ti1 O2 -72.7(3)
C1 O1 Ti1 O4 43.1(2)
C1 O1 Ti1 O3 -159.3(2)
C1 O1 Ti1 C46 121.6(2)
C1 O1 Ti1 C15 -41.7(2)
C54 O4 Ti1 O2 -77.9(2)
C54 O4 Ti1 O1 124.2(2)
C54 O4 Ti1 O3 23.8(3)
C54 O4 Ti1 C46 30.3(2)
C54 O4 Ti1 C15 -156.5(2)
C32 O3 Ti1 O2 156.42(19)
C32 O3 Ti1 O1 -48.05(19)
C32 O3 Ti1 O4 53.6(3)
C32 O3 Ti1 C46 47.08(19)
C32 O3 Ti1 C15 -126.04(19)
N4 C46 Ti1 O2 75.4(2)
N3 C46 Ti1 O2 -109.17(18)
N4 C46 Ti1 O1 -110.85(19)
N3 C46 Ti1 O1 64.59(19)
N4 C46 Ti1 O4 -16.26(19)
N3 C46 Ti1 O4 159.19(19)
N4 C46 Ti1 O3 161.2(2)
N3 C46 Ti1 O3 -23.40(18)
N4 C46 Ti1 C15 -39.8(4)
N3 C46 Ti1 C15 135.6(3)
N1 C15 Ti1 O2 -169.1(2)
N2 C15 Ti1 O2 1.64(18)
N1 C15 Ti1 O1 23.42(18)
N2 C15 Ti1 O1 -165.8(2)
N1 C15 Ti1 O4 -72.90(19)
N2 C15 Ti1 O4 97.9(2)
N1 C15 Ti1 O3 106.98(18)
N2 C15 Ti1 O3 -82.2(2)
N1 C15 Ti1 C46 -49.8(4)
N2 C15 Ti1 C46 121.0(3)

loop_
_platon_squeeze_void_nr
_platon_squeeze_void_average_x
_platon_squeeze_void_average_y
_platon_squeeze_void_average_z
_platon_squeeze_void_volume
_platon_squeeze_void_count_electrons
_platon_squeeze_void_content
1 0.034 0.289 0.231 31 3 ' '
2 -0.035 0.789 0.269 31 4 ' '
3 0.034 0.211 0.731 31 3 ' '
4 -0.035 0.711 0.769 31 4 ' '
5 0.500 0.500 0.000 262 90 ' '
6 0.500 0.000 0.500 262 90 ' '
